data_4333918
loop_
_publ_author_name
'Talia Bsaibess'
'Michel Guerro'
'Yann Le Gal'
'Daad Sarraf'
'Nathalie Bellec'
'Marc Fourmigu\'e'
'Fr\'ed\'eric Barri\`ere'
'Vincent Dorcet'
'Thierry Guizouarn'
'Thierry Roisnel'
'Dominique Lorcy'

_publ_section_title
;
 Variable Magnetic Interactions between S = 1/2 Cation Radical Salts of
 Functionalizable Electron-Rich Dithiolene and Diselenolene Cp2Mo
 Complexes
;
_journal_name_full 'Inorganic Chemistry'
_journal_page_first 2162
_journal_page_last 2173
_journal_paper_doi 10.1021/ic3025606
_journal_volume 52
_journal_year 2013
_chemical_compound_source 'synthesis as described'
_chemical_formula_moiety 'C14 H13 Mo N S4, C12 H4 N4'
_chemical_formula_sum 'C26 H17 Mo N5 S4'
_chemical_formula_weight 623.63
_chemical_name_systematic
;
 ?
;
_space_group_IT_number 2
_symmetry_cell_setting triclinic
_symmetry_Int_Tables_number 2
_symmetry_space_group_name_Hall '-P 1'
_symmetry_space_group_name_H-M 'P -1'
_atom_sites_solution_hydrogens geom
_atom_sites_solution_primary direct
_atom_sites_solution_secondary difmap
_audit_conform_dict_location ftp://ftp.iucr.org/pub/cif_core.dic
_audit_conform_dict_name cif_core.dic
_audit_conform_dict_version 2.3
_audit_creation_date 2011-06-14T14:10:23-00:00
_audit_creation_method 'WinGX routine CIF_UPDATE'
_cell_angle_alpha 74.095(2)
_cell_angle_beta 85.672(2)
_cell_angle_gamma 86.179(2)
_cell_formula_units_Z 2
_cell_length_a 7.5847(3)
_cell_length_b 12.8363(4)
_cell_length_c 13.3970(5)
_cell_measurement_reflns_used 4925
_cell_measurement_temperature 150(2)
_cell_measurement_theta_max 27.26
_cell_measurement_theta_min 2.58
_cell_measurement_wavelength 0.71073
_cell_volume 1249.38(8)
_computing_cell_refinement 'Bruker APEX2 (Bruker, 2006)'
_computing_data_collection 'Bruker APEX2 (Bruker, 2006)'
_computing_data_reduction 'Bruker APEX2 (Bruker, 2006)'
_computing_molecular_graphics 'Ortep-3 for Windows (Farrugia, 1997)'
_computing_publication_material
;
           WinGX publication routines (Farrugia, 1999),
           CRYSCAL (T. Roisnel, local program)
;
_computing_structure_refinement 'SHELXL-97 (Sheldrick, 1997)'
_computing_structure_solution 'SIR97 (Altomare et al., 1999)'
_diffrn_ambient_temperature 150(2)
_diffrn_detector 'CCD plate'
_diffrn_measured_fraction_theta_full 0.993
_diffrn_measured_fraction_theta_max 0.993
_diffrn_measurement_device_type 'APEXII, Bruker-AXS'
_diffrn_measurement_method 'CCD rotation images, thin slices'
_diffrn_radiation_monochromator graphite
_diffrn_radiation_probe x-ray
_diffrn_radiation_type MoK\a
_diffrn_radiation_wavelength 0.71073
_diffrn_reflns_av_R_equivalents 0.0404
_diffrn_reflns_av_unetI/netI 0.0495
_diffrn_reflns_limit_h_max 9
_diffrn_reflns_limit_h_min -9
_diffrn_reflns_limit_k_max 10
_diffrn_reflns_limit_k_min -16
_diffrn_reflns_limit_l_max 17
_diffrn_reflns_limit_l_min -17
_diffrn_reflns_number 17255
_diffrn_reflns_theta_full 27.48
_diffrn_reflns_theta_max 27.48
_diffrn_reflns_theta_min 3.04
_exptl_absorpt_coefficient_mu 0.886
_exptl_absorpt_correction_T_max 0.948
_exptl_absorpt_correction_T_min 0.862
_exptl_absorpt_correction_type multi-scan
_exptl_absorpt_process_details
;
  [Sheldrick, G.M. (2002). SADABS Bruker AXS Inc., Madison, Wisconsin, USA]
;
_exptl_crystal_colour red
_exptl_crystal_density_diffrn 1.658
_exptl_crystal_description prism
_exptl_crystal_F_000 628
_exptl_crystal_size_max 0.19
_exptl_crystal_size_mid 0.16
_exptl_crystal_size_min 0.06
_refine_diff_density_max 0.749
_refine_diff_density_min -0.401
_refine_diff_density_rms 0.087
_refine_ls_extinction_method none
_refine_ls_goodness_of_fit_ref 0.872
_refine_ls_hydrogen_treatment constr
_refine_ls_matrix_type full
_refine_ls_number_parameters 326
_refine_ls_number_reflns 5691
_refine_ls_number_restraints 0
_refine_ls_restrained_S_all 0.872
_refine_ls_R_factor_all 0.0495
_refine_ls_R_factor_gt 0.0388
_refine_ls_shift/su_max 0
_refine_ls_shift/su_mean 0
_refine_ls_structure_factor_coef Fsqd
_refine_ls_weighting_details 'calc w=1/[\s^2^(Fo^2^)+(0.0433P)^2^+2.4203P] where P=(Fo^2^+2Fc^2^)/3'
_refine_ls_weighting_scheme calc
_refine_ls_wR_factor_gt 0.085
_refine_ls_wR_factor_ref 0.091
_reflns_number_gt 4799
_reflns_number_total 5691
_reflns_threshold_expression >2sigma(I)
_cod_data_source_file ic3025606_si_001_06.cif
_cod_data_source_block 3aTCNQ
_cod_database_code 4333918

loop_
_symmetry_equiv_pos_as_xyz
'x, y, z'
'-x, -y, -z'

loop_
_atom_site_label
_atom_site_type_symbol
_atom_site_fract_x
_atom_site_fract_y
_atom_site_fract_z
_atom_site_U_iso_or_equiv
_atom_site_adp_type
_atom_site_occupancy
_atom_site_symmetry_multiplicity
_atom_site_calc_flag
_atom_site_refinement_flags
Mo1 Mo 0.11030(3) 0.21559(2) 0.631636(19) 0.02157(8) Uani 1 1 d .
S1 S 0.05982(10) 0.19076(7) 0.82127(6) 0.02894(18) Uani 1 1 d .
S2 S 0.42577(10) 0.21793(6) 0.66666(6) 0.02781(17) Uani 1 1 d .
S3 S 0.60879(10) 0.17133(6) 0.86939(7) 0.02916(18) Uani 1 1 d .
S4 S 0.56949(13) 0.09342(6) 1.10230(7) 0.0375(2) Uani 1 1 d .
C1 C 0.1265(6) 0.1066(3) 0.5164(3) 0.0430(9) Uani 1 1 d .
H1 H 0.1655 0.1352 0.4456 0.052 Uiso 1 1 calc R
C2 C -0.0494(5) 0.1109(3) 0.5583(3) 0.0386(9) Uani 1 1 d .
H2 H -0.1496 0.141 0.5198 0.046 Uiso 1 1 calc R
C3 C -0.0523(5) 0.0638(3) 0.6656(3) 0.0349(8) Uani 1 1 d .
H3 H -0.1531 0.0564 0.7131 0.042 Uiso 1 1 calc R
C4 C 0.1256(5) 0.0288(3) 0.6896(3) 0.0382(8) Uani 1 1 d .
H4 H 0.165 -0.0053 0.757 0.046 Uiso 1 1 calc R
C5 C 0.2327(5) 0.0533(3) 0.5968(3) 0.0422(9) Uani 1 1 d .
H5 H 0.3561 0.0364 0.5902 0.051 Uiso 1 1 calc R
C11 C 0.1745(5) 0.3764(3) 0.5131(3) 0.0455(10) Uani 1 1 d .
H11 H 0.2855 0.3828 0.4745 0.055 Uiso 1 1 calc R
C12 C 0.1314(5) 0.3982(3) 0.6106(3) 0.0404(9) Uani 1 1 d .
H12 H 0.2114 0.4218 0.6502 0.048 Uiso 1 1 calc R
C13 C -0.0441(6) 0.3799(3) 0.6387(3) 0.0492(10) Uani 1 1 d .
H13 H -0.1052 0.3903 0.7 0.059 Uiso 1 1 calc R
C14 C -0.1155(5) 0.3451(3) 0.5657(3) 0.0490(10) Uani 1 1 d .
H14 H -0.2346 0.3253 0.5679 0.059 Uiso 1 1 calc R
C15 C 0.0129(6) 0.3425(3) 0.4860(3) 0.0498(11) Uani 1 1 d .
H15 H -0.0039 0.3218 0.4246 0.06 Uiso 1 1 calc R
C21 C 0.4220(4) 0.1947(2) 0.7979(2) 0.0247(6) Uani 1 1 d .
C22 C 0.2710(4) 0.1804(2) 0.8635(2) 0.0254(6) Uani 1 1 d .
N23 N 0.3066(3) 0.1505(2) 0.96839(19) 0.0275(6) Uani 1 1 d .
C24 C 0.1682(5) 0.1261(3) 1.0480(3) 0.0392(8) Uani 1 1 d .
H24A H 0.1287 0.0532 1.0548 0.059 Uiso 1 1 calc R
H24B H 0.0688 0.1791 1.0298 0.059 Uiso 1 1 calc R
H24C H 0.212 0.1291 1.1141 0.059 Uiso 1 1 calc R
C25 C 0.4824(4) 0.1374(2) 0.9875(2) 0.0289(7) Uani 1 1 d .
C31 C 0.4576(4) 0.3881(2) 0.9628(2) 0.0204(6) Uani 1 1 d .
C32 C 0.3568(4) 0.3620(2) 1.0600(2) 0.0230(6) Uani 1 1 d .
H32 H 0.2316 0.3725 1.061 0.028 Uiso 1 1 calc R
C33 C 0.4361(4) 0.3226(2) 1.1510(2) 0.0236(6) Uani 1 1 d .
H33 H 0.3652 0.304 1.2143 0.028 Uiso 1 1 calc R
C34 C 0.6255(4) 0.3083(2) 1.1536(2) 0.0205(6) Uani 1 1 d .
C35 C 0.7265(4) 0.3394(2) 1.0559(2) 0.0220(6) Uani 1 1 d .
H35 H 0.852 0.3333 1.0552 0.026 Uiso 1 1 calc R
C36 C 0.6473(4) 0.3771(2) 0.9648(2) 0.0195(6) Uani 1 1 d .
H36 H 0.7179 0.3967 0.9014 0.023 Uiso 1 1 calc R
C41 C 0.3745(4) 0.4241(2) 0.8681(2) 0.0210(6) Uani 1 1 d .
C42 C 0.1877(4) 0.4420(2) 0.8652(2) 0.0249(6) Uani 1 1 d .
N43 N 0.0368(4) 0.4570(2) 0.8612(2) 0.0363(7) Uani 1 1 d .
C44 C 0.4733(4) 0.4544(2) 0.7699(2) 0.0242(6) Uani 1 1 d .
N45 N 0.5487(4) 0.4787(2) 0.6896(2) 0.0349(6) Uani 1 1 d .
C51 C 0.7082(4) 0.2710(2) 1.2480(2) 0.0237(6) Uani 1 1 d .
C52 C 0.6089(4) 0.2364(3) 1.3456(2) 0.0317(7) Uani 1 1 d .
N53 N 0.5346(4) 0.2067(3) 1.4244(2) 0.0520(9) Uani 1 1 d .
C54 C 0.8951(4) 0.2541(3) 1.2529(2) 0.0267(6) Uani 1 1 d .
N55 N 1.0456(4) 0.2388(3) 1.2604(2) 0.0374(7) Uani 1 1 d .

loop_
_atom_site_aniso_label
_atom_site_aniso_U_11
_atom_site_aniso_U_22
_atom_site_aniso_U_33
_atom_site_aniso_U_23
_atom_site_aniso_U_13
_atom_site_aniso_U_12
Mo1 0.02332(14) 0.02165(14) 0.02200(14) -0.00748(10) -0.00998(10) -0.00071(10)
S1 0.0223(4) 0.0413(4) 0.0264(4) -0.0127(3) -0.0056(3) -0.0043(3)
S2 0.0223(4) 0.0345(4) 0.0301(4) -0.0136(3) -0.0058(3) -0.0005(3)
S3 0.0233(4) 0.0314(4) 0.0384(5) -0.0173(3) -0.0123(3) 0.0037(3)
S4 0.0553(6) 0.0249(4) 0.0367(5) -0.0103(3) -0.0297(4) 0.0059(4)
C1 0.071(3) 0.0335(19) 0.0317(19) -0.0178(15) -0.0053(18) -0.0089(18)
C2 0.050(2) 0.0282(17) 0.043(2) -0.0123(15) -0.0288(18) -0.0029(15)
C3 0.0374(19) 0.0304(17) 0.0406(19) -0.0121(15) -0.0073(15) -0.0120(14)
C4 0.054(2) 0.0230(16) 0.041(2) -0.0094(14) -0.0274(18) 0.0055(15)
C5 0.0366(19) 0.0365(19) 0.066(3) -0.0333(19) -0.0088(18) 0.0025(15)
C11 0.040(2) 0.0314(18) 0.048(2) 0.0114(16) 0.0105(17) 0.0094(16)
C12 0.051(2) 0.0242(17) 0.050(2) -0.0135(15) -0.0240(18) 0.0040(15)
C13 0.055(3) 0.042(2) 0.044(2) -0.0062(18) -0.0060(19) 0.0223(19)
C14 0.033(2) 0.0300(19) 0.072(3) 0.0090(18) -0.018(2) 0.0020(15)
C15 0.097(3) 0.0242(17) 0.0324(19) -0.0080(15) -0.042(2) 0.0129(19)
C21 0.0213(14) 0.0267(15) 0.0301(16) -0.0130(13) -0.0112(12) 0.0030(12)
C22 0.0309(16) 0.0222(14) 0.0258(15) -0.0081(12) -0.0130(13) -0.0007(12)
N23 0.0323(14) 0.0284(13) 0.0244(13) -0.0095(11) -0.0106(11) -0.0012(11)
C24 0.0361(19) 0.053(2) 0.038(2) -0.0276(17) -0.0137(16) 0.0028(16)
C25 0.0372(18) 0.0215(15) 0.0323(17) -0.0116(13) -0.0162(14) 0.0024(13)
C31 0.0182(13) 0.0208(14) 0.0254(15) -0.0107(11) -0.0050(11) -0.0010(11)
C32 0.0163(13) 0.0272(15) 0.0269(15) -0.0091(12) -0.0025(12) -0.0014(11)
C33 0.0222(15) 0.0276(15) 0.0220(15) -0.0084(12) 0.0003(12) -0.0022(12)
C34 0.0213(14) 0.0213(14) 0.0217(14) -0.0094(11) -0.0048(11) -0.0020(11)
C35 0.0160(13) 0.0259(15) 0.0270(15) -0.0115(12) -0.0010(11) -0.0029(11)
C36 0.0188(13) 0.0230(14) 0.0193(14) -0.0097(11) -0.0001(11) -0.0029(11)
C41 0.0188(14) 0.0240(14) 0.0232(14) -0.0106(12) -0.0033(11) -0.0013(11)
C42 0.0262(16) 0.0288(15) 0.0223(15) -0.0099(12) -0.0038(12) -0.0046(12)
N43 0.0246(15) 0.0515(18) 0.0348(16) -0.0145(14) -0.0033(12) -0.0021(13)
C44 0.0241(15) 0.0260(15) 0.0255(16) -0.0108(12) -0.0078(13) 0.0000(12)
N45 0.0349(16) 0.0406(16) 0.0290(15) -0.0093(13) -0.0010(12) -0.0024(13)
C51 0.0215(14) 0.0309(16) 0.0209(14) -0.0103(12) -0.0035(11) -0.0012(12)
C52 0.0238(16) 0.048(2) 0.0240(17) -0.0105(14) -0.0093(13) 0.0059(14)
N53 0.0408(18) 0.082(3) 0.0288(17) -0.0094(16) -0.0028(14) 0.0068(17)
C54 0.0307(17) 0.0335(16) 0.0177(14) -0.0088(12) -0.0047(12) -0.0031(13)
N55 0.0279(15) 0.0554(19) 0.0283(15) -0.0087(13) -0.0057(12) -0.0041(13)

loop_
_atom_type_symbol
_atom_type_description
_atom_type_scat_dispersion_real
_atom_type_scat_dispersion_imag
_atom_type_scat_source
C C 0.0033 0.0016 'International Tables Vol C Tables 4.2.6.8 and 6.1.1.4'
H H 0 0 'International Tables Vol C Tables 4.2.6.8 and 6.1.1.4'
N N 0.0061 0.0033 'International Tables Vol C Tables 4.2.6.8 and 6.1.1.4'
S S 0.1246 0.1234 'International Tables Vol C Tables 4.2.6.8 and 6.1.1.4'
Mo Mo -1.6832 0.6857 'International Tables Vol C Tables 4.2.6.8 and 6.1.1.4'

loop_
_geom_angle_atom_site_label_1
_geom_angle_atom_site_label_2
_geom_angle_atom_site_label_3
_geom_angle
C11 Mo1 C3 145.01(14)
C11 Mo1 C12 36.05(14)
C3 Mo1 C12 151.37(14)
C11 Mo1 C15 36.28(14)
C3 Mo1 C15 109.71(13)
C12 Mo1 C15 58.55(12)
C11 Mo1 C4 152.64(14)
C3 Mo1 C4 36.08(12)
C12 Mo1 C4 165.71(12)
C15 Mo1 C4 135.70(12)
C11 Mo1 C2 110.72(14)
C3 Mo1 C2 35.27(12)
C12 Mo1 C2 135.33(12)
C15 Mo1 C2 78.43(12)
C4 Mo1 C2 58.62(12)
C11 Mo1 C1 97.92(14)
C3 Mo1 C1 59.02(13)
C12 Mo1 C1 133.76(13)
C15 Mo1 C1 80.93(13)
C4 Mo1 C1 58.19(13)
C2 Mo1 C1 35.29(13)
C11 Mo1 C14 59.04(13)
C3 Mo1 C14 97.88(13)
C12 Mo1 C14 56.87(13)
C15 Mo1 C14 34.86(15)
C4 Mo1 C14 133.89(13)
C2 Mo1 C14 81.38(13)
C1 Mo1 C14 102.28(15)
C11 Mo1 C13 58.61(14)
C3 Mo1 C13 117.18(14)
C12 Mo1 C13 34.23(14)
C15 Mo1 C13 57.04(14)
C4 Mo1 C13 147.43(15)
C2 Mo1 C13 112.53(14)
C1 Mo1 C13 134.82(14)
C14 Mo1 C13 33.09(14)
C11 Mo1 C5 117.79(14)
C3 Mo1 C5 58.86(13)
C12 Mo1 C5 148.41(14)
C15 Mo1 C5 113.37(14)
C4 Mo1 C5 34.89(13)
C2 Mo1 C5 57.83(12)
C1 Mo1 C5 34.28(13)
C14 Mo1 C5 135.99(14)
C13 Mo1 C5 169.02(14)
C11 Mo1 S1 124.72(11)
C3 Mo1 S1 83.16(9)
C12 Mo1 S1 88.93(10)
C15 Mo1 S1 134.46(11)
C4 Mo1 S1 79.76(9)
C2 Mo1 S1 116.96(10)
C1 Mo1 S1 137.30(9)
C14 Mo1 S1 101.85(12)
C13 Mo1 S1 77.98(10)
C5 Mo1 S1 110.54(10)
C11 Mo1 S2 81.93(10)
C3 Mo1 S2 125.68(9)
C12 Mo1 S2 80.40(9)
C15 Mo1 S2 116.63(12)
C4 Mo1 S2 89.69(9)
C2 Mo1 S2 134.50(10)
C1 Mo1 S2 101.55(11)
C14 Mo1 S2 136.42(10)
C13 Mo1 S2 111.15(11)
C5 Mo1 S2 77.35(9)
S1 Mo1 S2 84.01(3)
C22 S1 Mo1 103.35(11)
C21 S2 Mo1 103.65(10)
C21 S3 C25 92.30(15)
C5 C1 C2 108.0(3)
C5 C1 Mo1 74.04(19)
C2 C1 Mo1 71.29(18)
C5 C1 H1 126
C2 C1 H1 126
Mo1 C1 H1 120.5
C3 C2 C1 108.9(3)
C3 C2 Mo1 71.68(17)
C1 C2 Mo1 73.43(18)
C3 C2 H2 125.5
C1 C2 H2 125.5
Mo1 C2 H2 121
C2 C3 C4 106.5(3)
C2 C3 Mo1 73.05(18)
C4 C3 Mo1 72.33(18)
C2 C3 H3 126.7
C4 C3 H3 126.7
Mo1 C3 H3 119.8
C5 C4 C3 108.4(3)
C5 C4 Mo1 75.1(2)
C3 C4 Mo1 71.59(18)
C5 C4 H4 125.8
C3 C4 H4 125.8
Mo1 C4 H4 119.3
C1 C5 C4 108.1(3)
C1 C5 Mo1 71.68(19)
C4 C5 Mo1 70.01(18)
C1 C5 H5 126
C4 C5 H5 126
Mo1 C5 H5 124
C12 C11 C15 104.3(3)
C12 C11 Mo1 72.3(2)
C15 C11 Mo1 72.5(2)
C12 C11 H11 127.8
C15 C11 H11 127.8
Mo1 C11 H11 119.5
C13 C12 C11 109.4(3)
C13 C12 Mo1 75.6(2)
C11 C12 Mo1 71.64(19)
C13 C12 H12 125.3
C11 C12 H12 125.3
Mo1 C12 H12 119.2
C14 C13 C12 109.2(4)
C14 C13 Mo1 72.8(2)
C12 C13 Mo1 70.2(2)
C14 C13 H13 125.4
C12 C13 H13 125.4
Mo1 C13 H13 123.1
C13 C14 C15 109.1(4)
C13 C14 Mo1 74.1(2)
C15 C14 Mo1 70.9(2)
C13 C14 H14 125.4
C15 C14 H14 125.4
Mo1 C14 H14 121.3
C14 C15 C11 108.0(3)
C14 C15 Mo1 74.3(2)
C11 C15 Mo1 71.19(19)
C14 C15 H15 126
C11 C15 H15 126
Mo1 C15 H15 120.3
C22 C21 S2 124.9(2)
C22 C21 S3 110.2(2)
S2 C21 S3 124.52(18)
C21 C22 N23 113.2(3)
C21 C22 S1 123.8(2)
N23 C22 S1 122.9(2)
C25 N23 C22 114.9(3)
C25 N23 C24 123.5(3)
C22 N23 C24 121.4(3)
N23 C24 H24A 109.5
N23 C24 H24B 109.5
H24A C24 H24B 109.5
N23 C24 H24C 109.5
H24A C24 H24C 109.5
H24B C24 H24C 109.5
N23 C25 S4 127.2(3)
N23 C25 S3 109.3(2)
S4 C25 S3 123.5(2)
C41 C31 C32 121.3(3)
C41 C31 C36 121.0(3)
C32 C31 C36 117.8(3)
C33 C32 C31 121.3(3)
C33 C32 H32 119.3
C31 C32 H32 119.3
C32 C33 C34 121.3(3)
C32 C33 H33 119.4
C34 C33 H33 119.4
C51 C34 C35 121.5(3)
C51 C34 C33 121.4(3)
C35 C34 C33 117.0(3)
C36 C35 C34 121.7(3)
C36 C35 H35 119.1
C34 C35 H35 119.1
C35 C36 C31 120.7(3)
C35 C36 H36 119.6
C31 C36 H36 119.6
C31 C41 C42 121.5(3)
C31 C41 C44 122.1(3)
C42 C41 C44 116.1(3)
N43 C42 C41 178.9(3)
N45 C44 C41 178.2(3)
C34 C51 C54 122.6(3)
C34 C51 C52 121.9(3)
C54 C51 C52 115.1(3)
N53 C52 C51 177.7(4)
N55 C54 C51 177.7(3)

loop_
_geom_bond_atom_site_label_1
_geom_bond_atom_site_label_2
_geom_bond_distance
Mo1 C11 2.289(3)
Mo1 C3 2.297(3)
Mo1 C12 2.298(3)
Mo1 C15 2.306(3)
Mo1 C4 2.307(3)
Mo1 C2 2.315(3)
Mo1 C1 2.342(3)
Mo1 C14 2.350(3)
Mo1 C13 2.365(4)
Mo1 C5 2.372(3)
Mo1 S1 2.4755(8)
Mo1 S2 2.4765(8)
S1 C22 1.724(3)
S2 C21 1.699(3)
S3 C21 1.734(3)
S3 C25 1.750(3)
S4 C25 1.658(3)
C1 C5 1.390(5)
C1 C2 1.412(5)
C1 H1 0.95
C2 C3 1.397(5)
C2 H2 0.95
C3 C4 1.426(5)
C3 H3 0.95
C4 C5 1.404(5)
C4 H4 0.95
C5 H5 0.95
C11 C12 1.419(5)
C11 C15 1.431(6)
C11 H11 0.95
C12 C13 1.374(5)
C12 H12 0.95
C13 C14 1.342(6)
C13 H13 0.95
C14 C15 1.395(6)
C14 H14 0.95
C15 H15 0.95
C21 C22 1.381(4)
C22 N23 1.393(4)
N23 C25 1.367(4)
N23 C24 1.424(4)
C24 H24A 0.98
C24 H24B 0.98
C24 H24C 0.98
C31 C41 1.408(4)
C31 C32 1.428(4)
C31 C36 1.438(4)
C32 C33 1.355(4)
C32 H32 0.95
C33 C34 1.438(4)
C33 H33 0.95
C34 C51 1.403(4)
C34 C35 1.436(4)
C35 C36 1.354(4)
C35 H35 0.95
C36 H36 0.95
C41 C42 1.422(4)
C41 C44 1.433(4)
C42 N43 1.151(4)
C44 N45 1.152(4)
C51 C54 1.423(4)
C51 C52 1.432(4)
C52 N53 1.139(4)
C54 N55 1.153(4)

loop_
_geom_torsion_atom_site_label_1
_geom_torsion_atom_site_label_2
_geom_torsion_atom_site_label_3
_geom_torsion_atom_site_label_4
_geom_torsion
C11 Mo1 S1 C22 -80.01(16)
C3 Mo1 S1 C22 122.96(14)
C12 Mo1 S1 C22 -84.61(14)
C15 Mo1 S1 C22 -126.06(18)
C4 Mo1 S1 C22 86.62(14)
C2 Mo1 S1 C22 133.35(14)
C1 Mo1 S1 C22 96.41(18)
C14 Mo1 S1 C22 -140.39(14)
C13 Mo1 S1 C22 -117.31(15)
C5 Mo1 S1 C22 69.92(14)
S2 Mo1 S1 C22 -4.15(10)
C11 Mo1 S2 C21 129.35(15)
C3 Mo1 S2 C21 -74.16(15)
C12 Mo1 S2 C21 92.88(14)
C15 Mo1 S2 C21 140.29(15)
C4 Mo1 S2 C21 -76.78(14)
C2 Mo1 S2 C21 -119.44(16)
C1 Mo1 S2 C21 -134.16(14)
C14 Mo1 S2 C21 103.9(2)
C13 Mo1 S2 C21 77.58(15)
C5 Mo1 S2 C21 -109.70(15)
S1 Mo1 S2 C21 2.96(11)
C11 Mo1 C1 C5 129.2(2)
C3 Mo1 C1 C5 -79.0(2)
C12 Mo1 C1 C5 133.6(2)
C15 Mo1 C1 C5 161.3(3)
C4 Mo1 C1 C5 -36.5(2)
C2 Mo1 C1 C5 -115.9(3)
C14 Mo1 C1 C5 -170.9(2)
C13 Mo1 C1 C5 -177.9(2)
S1 Mo1 C1 C5 -47.9(3)
S2 Mo1 C1 C5 45.8(2)
C11 Mo1 C1 C2 -114.9(2)
C3 Mo1 C1 C2 36.9(2)
C12 Mo1 C1 C2 -110.6(2)
C15 Mo1 C1 C2 -82.8(2)
C4 Mo1 C1 C2 79.4(2)
C14 Mo1 C1 C2 -55.0(2)
C13 Mo1 C1 C2 -62.0(3)
C5 Mo1 C1 C2 115.9(3)
S1 Mo1 C1 C2 68.0(3)
S2 Mo1 C1 C2 161.72(19)
C5 C1 C2 C3 2.1(4)
Mo1 C1 C2 C3 -63.3(2)
C5 C1 C2 Mo1 65.4(2)
C11 Mo1 C2 C3 -169.2(2)
C12 Mo1 C2 C3 -137.1(2)
C15 Mo1 C2 C3 -152.3(3)
C4 Mo1 C2 C3 39.0(2)
C1 Mo1 C2 C3 117.1(3)
C14 Mo1 C2 C3 -117.0(2)
C13 Mo1 C2 C3 -105.7(2)
C5 Mo1 C2 C3 80.3(2)
S1 Mo1 C2 C3 -18.1(2)
S2 Mo1 C2 C3 91.5(2)
C11 Mo1 C2 C1 73.8(2)
C3 Mo1 C2 C1 -117.1(3)
C12 Mo1 C2 C1 105.9(3)
C15 Mo1 C2 C1 90.6(2)
C4 Mo1 C2 C1 -78.1(2)
C14 Mo1 C2 C1 125.9(2)
C13 Mo1 C2 C1 137.3(2)
C5 Mo1 C2 C1 -36.8(2)
S1 Mo1 C2 C1 -135.12(19)
S2 Mo1 C2 C1 -25.5(3)
C1 C2 C3 C4 -0.6(4)
Mo1 C2 C3 C4 -65.1(2)
C1 C2 C3 Mo1 64.5(2)
C11 Mo1 C3 C2 17.8(3)
C12 Mo1 C3 C2 88.9(3)
C15 Mo1 C3 C2 28.9(3)
C4 Mo1 C3 C2 -114.2(3)
C1 Mo1 C3 C2 -36.9(2)
C14 Mo1 C3 C2 62.8(2)
C13 Mo1 C3 C2 91.1(2)
C5 Mo1 C3 C2 -77.1(2)
S1 Mo1 C3 C2 163.8(2)
S2 Mo1 C3 C2 -118.6(2)
C11 Mo1 C3 C4 132.0(2)
C12 Mo1 C3 C4 -157.0(3)
C15 Mo1 C3 C4 143.1(2)
C2 Mo1 C3 C4 114.2(3)
C1 Mo1 C3 C4 77.3(2)
C14 Mo1 C3 C4 176.9(2)
C13 Mo1 C3 C4 -154.7(2)
C5 Mo1 C3 C4 37.1(2)
S1 Mo1 C3 C4 -82.0(2)
S2 Mo1 C3 C4 -4.4(2)
C2 C3 C4 C5 -1.1(4)
Mo1 C3 C4 C5 -66.7(2)
C2 C3 C4 Mo1 65.6(2)
C11 Mo1 C4 C5 3.6(4)
C3 Mo1 C4 C5 115.6(3)
C12 Mo1 C4 C5 -113.8(6)
C15 Mo1 C4 C5 61.5(3)
C2 Mo1 C4 C5 77.5(2)
C1 Mo1 C4 C5 35.9(2)
C14 Mo1 C4 C5 111.4(3)
C13 Mo1 C4 C5 160.6(2)
S1 Mo1 C4 C5 -151.9(2)
S2 Mo1 C4 C5 -67.97(19)
C11 Mo1 C4 C3 -112.0(3)
C12 Mo1 C4 C3 130.6(5)
C15 Mo1 C4 C3 -54.1(3)
C2 Mo1 C4 C3 -38.1(2)
C1 Mo1 C4 C3 -79.8(2)
C14 Mo1 C4 C3 -4.2(3)
C13 Mo1 C4 C3 45.0(3)
C5 Mo1 C4 C3 -115.6(3)
S1 Mo1 C4 C3 92.4(2)
S2 Mo1 C4 C3 176.4(2)
C2 C1 C5 C4 -2.8(4)
Mo1 C1 C5 C4 60.9(2)
C2 C1 C5 Mo1 -63.6(2)
C3 C4 C5 C1 2.4(4)
Mo1 C4 C5 C1 -61.9(2)
C3 C4 C5 Mo1 64.4(2)
C11 Mo1 C5 C1 -60.2(3)
C3 Mo1 C5 C1 79.6(2)
C12 Mo1 C5 C1 -87.6(3)
C15 Mo1 C5 C1 -20.1(3)
C4 Mo1 C5 C1 117.9(3)
C2 Mo1 C5 C1 37.9(2)
C14 Mo1 C5 C1 12.8(3)
C13 Mo1 C5 C1 7.8(9)
S1 Mo1 C5 C1 147.5(2)
S2 Mo1 C5 C1 -133.9(2)
C11 Mo1 C5 C4 -178.1(2)
C3 Mo1 C5 C4 -38.34(19)
C12 Mo1 C5 C4 154.5(2)
C15 Mo1 C5 C4 -138.0(2)
C2 Mo1 C5 C4 -80.0(2)
C1 Mo1 C5 C4 -117.9(3)
C14 Mo1 C5 C4 -105.1(3)
C13 Mo1 C5 C4 -110.1(7)
S1 Mo1 C5 C4 29.6(2)
S2 Mo1 C5 C4 108.2(2)
C3 Mo1 C11 C12 129.7(3)
C15 Mo1 C11 C12 111.9(3)
C4 Mo1 C11 C12 -158.1(3)
C2 Mo1 C11 C12 140.6(2)
C1 Mo1 C11 C12 174.6(2)
C14 Mo1 C11 C12 75.0(2)
C13 Mo1 C11 C12 36.1(2)
C5 Mo1 C11 C12 -155.8(2)
S1 Mo1 C11 C12 -7.8(3)
S2 Mo1 C11 C12 -84.8(2)
C3 Mo1 C11 C15 17.8(4)
C12 Mo1 C11 C15 -111.9(3)
C4 Mo1 C11 C15 90.0(3)
C2 Mo1 C11 C15 28.7(3)
C1 Mo1 C11 C15 62.7(3)
C14 Mo1 C11 C15 -36.9(2)
C13 Mo1 C11 C15 -75.8(2)
C5 Mo1 C11 C15 92.3(2)
S1 Mo1 C11 C15 -119.7(2)
S2 Mo1 C11 C15 163.3(2)
C15 C11 C12 C13 -0.7(4)
Mo1 C11 C12 C13 -66.7(3)
C15 C11 C12 Mo1 66.0(2)
C11 Mo1 C12 C13 116.5(3)
C3 Mo1 C12 C13 3.6(4)
C15 Mo1 C12 C13 76.4(3)
C4 Mo1 C12 C13 -107.4(6)
C2 Mo1 C12 C13 58.8(3)
C1 Mo1 C12 C13 109.1(3)
C14 Mo1 C12 C13 35.0(2)
C5 Mo1 C12 C13 160.3(3)
S1 Mo1 C12 C13 -69.9(2)
S2 Mo1 C12 C13 -154.0(2)
C3 Mo1 C12 C11 -112.9(3)
C15 Mo1 C12 C11 -40.1(2)
C4 Mo1 C12 C11 136.1(5)
C2 Mo1 C12 C11 -57.7(3)
C1 Mo1 C12 C11 -7.4(3)
C14 Mo1 C12 C11 -81.5(2)
C13 Mo1 C12 C11 -116.5(3)
C5 Mo1 C12 C11 43.8(3)
S1 Mo1 C12 C11 173.6(2)
S2 Mo1 C12 C11 89.5(2)
C11 C12 C13 C14 1.4(4)
Mo1 C12 C13 C14 -62.8(3)
C11 C12 C13 Mo1 64.2(2)
C11 Mo1 C13 C14 80.3(3)
C3 Mo1 C13 C14 -59.6(3)
C12 Mo1 C13 C14 118.4(4)
C15 Mo1 C13 C14 37.2(2)
C4 Mo1 C13 C14 -87.5(3)
C2 Mo1 C13 C14 -20.9(3)
C1 Mo1 C13 C14 12.6(4)
C5 Mo1 C13 C14 6.5(9)
S1 Mo1 C13 C14 -135.3(3)
S2 Mo1 C13 C14 146.0(2)
C11 Mo1 C13 C12 -38.1(2)
C3 Mo1 C13 C12 -178.1(2)
C15 Mo1 C13 C12 -81.2(3)
C4 Mo1 C13 C12 154.1(2)
C2 Mo1 C13 C12 -139.4(2)
C1 Mo1 C13 C12 -105.8(3)
C14 Mo1 C13 C12 -118.4(4)
C5 Mo1 C13 C12 -112.0(7)
S1 Mo1 C13 C12 106.2(2)
S2 Mo1 C13 C12 27.6(2)
C12 C13 C14 C15 -1.5(4)
Mo1 C13 C14 C15 -62.6(2)
C12 C13 C14 Mo1 61.2(3)
C11 Mo1 C14 C13 -78.9(3)
C3 Mo1 C14 C13 129.2(3)
C12 Mo1 C14 C13 -36.2(2)
C15 Mo1 C14 C13 -117.4(3)
C4 Mo1 C14 C13 131.7(3)
C2 Mo1 C14 C13 160.5(3)
C1 Mo1 C14 C13 -170.9(3)
C5 Mo1 C14 C13 -178.2(2)
S1 Mo1 C14 C13 44.6(3)
S2 Mo1 C14 C13 -49.2(3)
C11 Mo1 C14 C15 38.4(2)
C3 Mo1 C14 C15 -113.4(2)
C12 Mo1 C14 C15 81.2(2)
C4 Mo1 C14 C15 -110.9(2)
C2 Mo1 C14 C15 -82.1(2)
C1 Mo1 C14 C15 -53.5(2)
C13 Mo1 C14 C15 117.4(3)
C5 Mo1 C14 C15 -60.9(3)
S1 Mo1 C14 C15 162.0(2)
S2 Mo1 C14 C15 68.2(3)
C13 C14 C15 C11 1.0(4)
Mo1 C14 C15 C11 -63.7(2)
C13 C14 C15 Mo1 64.7(3)
C12 C11 C15 C14 -0.1(4)
Mo1 C11 C15 C14 65.7(2)
C12 C11 C15 Mo1 -65.8(2)
C11 Mo1 C15 C14 -115.7(3)
C3 Mo1 C15 C14 75.0(2)
C12 Mo1 C15 C14 -76.0(2)
C4 Mo1 C15 C14 105.4(3)
C2 Mo1 C15 C14 91.5(2)
C1 Mo1 C15 C14 127.3(3)
C13 Mo1 C15 C14 -35.3(2)
C5 Mo1 C15 C14 138.6(2)
S1 Mo1 C15 C14 -25.1(3)
S2 Mo1 C15 C14 -134.3(2)
C3 Mo1 C15 C11 -169.3(2)
C12 Mo1 C15 C11 39.8(2)
C4 Mo1 C15 C11 -138.9(2)
C2 Mo1 C15 C11 -152.8(3)
C1 Mo1 C15 C11 -117.0(3)
C14 Mo1 C15 C11 115.7(3)
C13 Mo1 C15 C11 80.5(2)
C5 Mo1 C15 C11 -105.6(2)
S1 Mo1 C15 C11 90.7(3)
S2 Mo1 C15 C11 -18.5(3)
Mo1 S2 C21 C22 -0.9(3)
Mo1 S2 C21 S3 171.96(16)
C25 S3 C21 C22 2.1(2)
C25 S3 C21 S2 -171.6(2)
S2 C21 C22 N23 173.2(2)
S3 C21 C22 N23 -0.5(3)
S2 C21 C22 S1 -3.4(4)
S3 C21 C22 S1 -177.13(17)
Mo1 S1 C22 C21 5.5(3)
Mo1 S1 C22 N23 -170.8(2)
C21 C22 N23 C25 -2.0(4)
S1 C22 N23 C25 174.6(2)
C21 C22 N23 C24 -176.4(3)
S1 C22 N23 C24 0.3(4)
C22 N23 C25 S4 -174.9(2)
C24 N23 C25 S4 -0.7(4)
C22 N23 C25 S3 3.5(3)
C24 N23 C25 S3 177.8(2)
C21 S3 C25 N23 -3.2(2)
C21 S3 C25 S4 175.4(2)
C41 C31 C32 C33 176.9(3)
C36 C31 C32 C33 -3.6(4)
C31 C32 C33 C34 1.8(4)
C32 C33 C34 C51 177.8(3)
C32 C33 C34 C35 1.0(4)
C51 C34 C35 C36 -178.8(3)
C33 C34 C35 C36 -2.1(4)
C34 C35 C36 C31 0.3(4)
C41 C31 C36 C35 -178.0(3)
C32 C31 C36 C35 2.5(4)
C32 C31 C41 C42 3.6(4)
C36 C31 C41 C42 -175.8(3)
C32 C31 C41 C44 177.7(3)
C36 C31 C41 C44 -1.8(4)
C35 C34 C51 C54 -4.6(4)
C33 C34 C51 C54 178.8(3)
C35 C34 C51 C52 -177.9(3)
C33 C34 C51 C52 5.5(4)
